data_7130017
loop_
_publ_author_name
'Ke, Chaoqi'
'Cao, Qiuhui'
'Luo, Yao'
'Liu, Xiaohua'
'Feng, Xiaoming'

_publ_section_title
;
 Catalytic asymmetric amination of azlactones with azobenzenes
;
_journal_name_full 'Chemical Communications'
_journal_paper_doi 10.1039/D2CC01656G
_journal_year 2022
_chemical_absolute_configuration ad
_chemical_formula_moiety 'C30 H24 F N3 O4'
_chemical_formula_sum 'C30 H24 F N3 O4'
_chemical_formula_weight 509.52
_space_group_crystal_system orthorhombic
_space_group_IT_number 18
_space_group_name_Hall 'P 2 2ab'
_space_group_name_H-M_alt 'P 21 21 2'
_atom_sites_solution_hydrogens mixed
_atom_sites_solution_primary dual
_atom_sites_solution_secondary difmap
_audit_creation_method SHELXL-2018/3
_audit_update_record
;
2022-03-12 deposited with the CCDC.	2022-04-14 downloaded from the CCDC.
;
_cell_angle_alpha 90
_cell_angle_beta 90
_cell_angle_gamma 90
_cell_formula_units_Z 4
_cell_length_a 10.3838(3)
_cell_length_b 37.4871(10)
_cell_length_c 6.6582(2)
_cell_measurement_reflns_used 9924
_cell_measurement_temperature 173(2)
_cell_measurement_theta_max 80.28
_cell_measurement_theta_min 4.42
_cell_volume 2591.76(13)
_computing_cell_refinement 'Bruker SAINT'
_computing_data_collection 'Bruker APEX3'
_computing_data_reduction 'Bruker SAINT'
_computing_molecular_graphics 'Bruker SHELXTL'
_computing_publication_material 'Bruker SHELXTL'
_computing_structure_refinement 'SHELXL-2018/3 (Sheldrick, 2018)'
_computing_structure_solution 'SHELXT 2014/5 (Sheldrick, 2014)'
_diffrn_ambient_temperature 173(2)
_diffrn_measured_fraction_theta_full 0.970
_diffrn_measured_fraction_theta_max 0.937
_diffrn_measurement_device_type 'Bruker D8 Venture Photon II'
_diffrn_measurement_method '\f and \w scans'
_diffrn_radiation_type CuK\a
_diffrn_radiation_wavelength 1.54178
_diffrn_reflns_av_R_equivalents 0.0532
_diffrn_reflns_av_unetI/netI 0.0514
_diffrn_reflns_Laue_measured_fraction_full 0.970
_diffrn_reflns_Laue_measured_fraction_max 0.937
_diffrn_reflns_limit_h_max 13
_diffrn_reflns_limit_h_min -13
_diffrn_reflns_limit_k_max 45
_diffrn_reflns_limit_k_min -46
_diffrn_reflns_limit_l_max 6
_diffrn_reflns_limit_l_min -8
_diffrn_reflns_number 15409
_diffrn_reflns_point_group_measured_fraction_full 0.969
_diffrn_reflns_point_group_measured_fraction_max 0.927
_diffrn_reflns_theta_full 67.679
_diffrn_reflns_theta_max 80.727
_diffrn_reflns_theta_min 4.418
_exptl_absorpt_coefficient_mu 0.763
_exptl_absorpt_correction_T_max 1.0000
_exptl_absorpt_correction_T_min 0.6919
_exptl_absorpt_correction_type numerical
_exptl_absorpt_process_details 'SADABS (Krause et al., 2015)'
_exptl_crystal_colour colourless
_exptl_crystal_density_diffrn 1.306
_exptl_crystal_description block
_exptl_crystal_F_000 1064
_exptl_crystal_recrystallization_method 'Re-crystallisation from solvent: DCM, PE'
_exptl_crystal_size_max 0.368
_exptl_crystal_size_mid 0.092
_exptl_crystal_size_min 0.050
_refine_diff_density_max 0.269
_refine_diff_density_min -0.225
_refine_diff_density_rms 0.052
_refine_ls_abs_structure_details
; 
 Flack x determined using 2008 quotients [(I+)-(I-)]/[(I+)+(I-)] 
 (Parsons, Flack and Wagner, Acta Cryst. B69 (2013) 249-259). 
;
_refine_ls_abs_structure_Flack 0.03(8)
_refine_ls_extinction_method none
_refine_ls_goodness_of_fit_ref 1.066
_refine_ls_hydrogen_treatment mixed
_refine_ls_matrix_type full
_refine_ls_number_parameters 348
_refine_ls_number_reflns 5304
_refine_ls_number_restraints 1
_refine_ls_restrained_S_all 1.066
_refine_ls_R_factor_all 0.0467
_refine_ls_R_factor_gt 0.0407
_refine_ls_shift/su_max 0.001
_refine_ls_shift/su_mean 0.000
_refine_ls_structure_factor_coef Fsqd
_refine_ls_weighting_details 'w=1/[\s^2^(Fo^2^)+(0.0445P)^2^+0.5947P] where P=(Fo^2^+2Fc^2^)/3'
_refine_ls_weighting_scheme calc
_refine_ls_wR_factor_gt 0.0987
_refine_ls_wR_factor_ref 0.1068
_reflns_Friedel_coverage 0.715
_reflns_Friedel_fraction_full 0.969
_reflns_Friedel_fraction_max 0.914
_reflns_number_gt 5013
_reflns_number_total 5304
_reflns_threshold_expression 'I > 2\s(I)'
_cod_data_source_file d2cc01656g2.cif
_cod_data_source_block ljw014
_cod_database_code 7130017
_shelx_shelxl_version_number 2018/3
_shelx_space_group_comment
; 
The symmetry employed for this shelxl refinement is uniquely defined 
by the following loop, which should always be used as a source of 
symmetry information in preference to the above space-group names. 
They are only intended as comments. 
;
_shelx_estimated_absorpt_t_min 0.766
_shelx_estimated_absorpt_t_max 0.963

loop_
_space_group_symop_operation_xyz
'x, y, z'
'-x, -y, z'
'-x+1/2, y+1/2, -z'
'x+1/2, -y+1/2, -z'

loop_
_atom_site_label
_atom_site_type_symbol
_atom_site_fract_x
_atom_site_fract_y
_atom_site_fract_z
_atom_site_U_iso_or_equiv
_atom_site_adp_type
_atom_site_occupancy
_atom_site_site_symmetry_order
_atom_site_calc_flag
_atom_site_refinement_flags_posn
_atom_site_refinement_flags_adp
_atom_site_refinement_flags_occupancy
_atom_site_disorder_assembly
_atom_site_disorder_group
F1 F 1.0119(2) 0.54395(7) -0.0626(5) 0.0862(9) Uani 1 1 d . . . . .
O1 O 0.34872(16) 0.63355(4) 0.5170(2) 0.0291(3) Uani 1 1 d . . . . .
O2 O 0.49401(18) 0.62858(5) 0.7659(3) 0.0363(4) Uani 1 1 d . . . . .
O3 O 0.7993(3) 0.66548(6) 0.6153(4) 0.0552(6) Uani 1 1 d . . . . .
O4 O 0.5987(3) 0.70605(5) 0.1292(3) 0.0512(6) Uani 1 1 d . . . . .
N1 N 0.44918(17) 0.60562(5) 0.2566(3) 0.0248(4) Uani 1 1 d . . . . .
N2 N 0.66189(18) 0.61637(5) 0.4120(3) 0.0249(4) Uani 1 1 d . . . . .
N3 N 0.65456(19) 0.65327(5) 0.3711(3) 0.0271(4) Uani 1 1 d D . . . .
H3N H 0.623(3) 0.6604(8) 0.250(4) 0.031(7) Uiso 1 1 d D . . . .
C1 C 0.5335(2) 0.60125(5) 0.4320(3) 0.0237(4) Uani 1 1 d . . . . .
C2 C 0.4639(2) 0.62230(6) 0.5982(3) 0.0261(4) Uani 1 1 d . . . . .
C3 C 0.3503(2) 0.62273(5) 0.3162(3) 0.0246(4) Uani 1 1 d . . . . .
C4 C 0.2360(2) 0.63278(6) 0.1995(4) 0.0280(4) Uani 1 1 d . . . . .
C5 C 0.1415(2) 0.65478(6) 0.2800(4) 0.0363(5) Uani 1 1 d . . . . .
H5 H 0.149517 0.663572 0.413202 0.044 Uiso 1 1 calc R U . . .
C6 C 0.0349(3) 0.66383(8) 0.1634(5) 0.0462(7) Uani 1 1 d . . . . .
H6 H -0.029857 0.678895 0.217906 0.055 Uiso 1 1 calc R U . . .
C7 C 0.0223(3) 0.65117(9) -0.0298(5) 0.0492(7) Uani 1 1 d . . . . .
H7 H -0.050303 0.657663 -0.108594 0.059 Uiso 1 1 calc R U . . .
C8 C 0.1158(3) 0.62899(9) -0.1082(4) 0.0484(7) Uani 1 1 d . . . . .
H8 H 0.106541 0.620079 -0.241017 0.058 Uiso 1 1 calc R U . . .
C9 C 0.2230(2) 0.61952(8) 0.0040(4) 0.0372(5) Uani 1 1 d . . . . .
H9 H 0.286812 0.604226 -0.051170 0.045 Uiso 1 1 calc R U . . .
C11 C 0.5468(2) 0.56174(6) 0.4899(4) 0.0309(5) Uani 1 1 d . . . . .
H11A H 0.592385 0.549124 0.380313 0.037 Uiso 1 1 calc R U . . .
H11B H 0.600957 0.560038 0.611834 0.037 Uiso 1 1 calc R U . . .
C12 C 0.4212(2) 0.54290(5) 0.5293(4) 0.0276(4) Uani 1 1 d . . . . .
C13 C 0.3475(3) 0.52976(6) 0.3707(4) 0.0353(5) Uani 1 1 d . . . . .
H13 H 0.374865 0.533459 0.236141 0.042 Uiso 1 1 calc R U . . .
C14 C 0.2340(3) 0.51126(7) 0.4089(5) 0.0417(6) Uani 1 1 d . . . . .
H14 H 0.184113 0.502467 0.300005 0.050 Uiso 1 1 calc R U . . .
C15 C 0.1934(3) 0.50558(7) 0.6026(6) 0.0473(7) Uani 1 1 d . . . . .
H15 H 0.116033 0.492793 0.627513 0.057 Uiso 1 1 calc R U . . .
C16 C 0.2653(3) 0.51850(8) 0.7605(5) 0.0495(7) Uani 1 1 d . . . . .
H16 H 0.237104 0.514744 0.894603 0.059 Uiso 1 1 calc R U . . .
C17 C 0.3790(3) 0.53702(7) 0.7246(4) 0.0371(5) Uani 1 1 d . . . . .
H17 H 0.428300 0.545720 0.834398 0.045 Uiso 1 1 calc R U . . .
C21 C 0.7511(2) 0.59814(5) 0.2808(3) 0.0264(4) Uani 1 1 d . . . . .
C22 C 0.8665(2) 0.58696(6) 0.3638(4) 0.0341(5) Uani 1 1 d . . . . .
H22 H 0.884517 0.591716 0.501100 0.041 Uiso 1 1 calc R U . . .
C23 C 0.9559(3) 0.56885(7) 0.2474(6) 0.0450(7) Uani 1 1 d . . . . .
H23 H 1.035815 0.561289 0.302369 0.054 Uiso 1 1 calc R U . . .
C24 C 0.9256(3) 0.56224(9) 0.0520(6) 0.0530(8) Uani 1 1 d . . . . .
C25 C 0.8143(3) 0.57337(11) -0.0354(5) 0.0560(8) Uani 1 1 d . . . . .
H25 H 0.797863 0.568554 -0.173131 0.067 Uiso 1 1 calc R U . . .
C26 C 0.7252(3) 0.59185(8) 0.0797(4) 0.0425(6) Uani 1 1 d . . . . .
H26 H 0.647263 0.600115 0.021264 0.051 Uiso 1 1 calc R U . . .
C31 C 0.7343(2) 0.67551(6) 0.4749(4) 0.0321(5) Uani 1 1 d . . . . .
C32 C 0.7376(2) 0.71391(6) 0.4068(4) 0.0323(5) Uani 1 1 d . . . . .
C33 C 0.8160(3) 0.73644(7) 0.5188(5) 0.0453(6) Uani 1 1 d . . . . .
H33 H 0.861982 0.726935 0.629961 0.054 Uiso 1 1 calc R U . . .
C34 C 0.8292(3) 0.77234(8) 0.4734(6) 0.0538(8) Uani 1 1 d . . . . .
H34 H 0.882935 0.787264 0.552544 0.065 Uiso 1 1 calc R U . . .
C35 C 0.7631(4) 0.78592(7) 0.3122(5) 0.0506(7) Uani 1 1 d . . . . .
H35 H 0.770482 0.810573 0.281139 0.061 Uiso 1 1 calc R U . . .
C36 C 0.6865(3) 0.76448(7) 0.1947(5) 0.0456(7) Uani 1 1 d . . . . .
H36 H 0.642638 0.774225 0.082112 0.055 Uiso 1 1 calc R U . . .
C37 C 0.6733(3) 0.72835(6) 0.2413(4) 0.0360(5) Uani 1 1 d . . . . .
C38 C 0.5460(6) 0.71855(10) -0.0561(6) 0.0780(14) Uani 1 1 d . . . . .
H38A H 0.508642 0.698463 -0.130046 0.117 Uiso 1 1 calc R U . . .
H38B H 0.614378 0.729499 -0.136734 0.117 Uiso 1 1 calc R U . . .
H38C H 0.478936 0.736278 -0.028584 0.117 Uiso 1 1 calc R U . . .

loop_
_atom_site_aniso_label
_atom_site_aniso_U_11
_atom_site_aniso_U_22
_atom_site_aniso_U_33
_atom_site_aniso_U_23
_atom_site_aniso_U_13
_atom_site_aniso_U_12
F1 0.0488(11) 0.0925(15) 0.117(2) -0.0495(15) 0.0393(13) -0.0014(11)
O1 0.0265(7) 0.0343(7) 0.0266(8) -0.0001(6) -0.0001(6) 0.0087(6)
O2 0.0350(9) 0.0477(9) 0.0261(9) -0.0012(7) -0.0004(7) 0.0044(7)
O3 0.0677(15) 0.0437(10) 0.0542(13) 0.0076(9) -0.0377(12) -0.0074(10)
O4 0.0729(15) 0.0328(8) 0.0478(12) 0.0088(8) -0.0304(11) -0.0056(9)
N1 0.0213(8) 0.0280(8) 0.0250(9) 0.0025(7) -0.0016(7) 0.0003(7)
N2 0.0230(9) 0.0235(8) 0.0283(9) 0.0039(6) 0.0009(7) 0.0015(7)
N3 0.0265(9) 0.0249(8) 0.0299(10) 0.0043(7) -0.0037(8) -0.0004(7)
C1 0.0204(9) 0.0264(9) 0.0243(10) 0.0028(7) 0.0001(7) 0.0018(8)
C2 0.0242(10) 0.0281(9) 0.0258(11) 0.0042(8) -0.0010(8) 0.0026(8)
C3 0.0236(10) 0.0245(9) 0.0255(10) 0.0044(7) 0.0002(8) 0.0000(8)
C4 0.0203(10) 0.0335(10) 0.0302(11) 0.0090(8) -0.0008(8) -0.0016(8)
C5 0.0271(11) 0.0370(11) 0.0448(14) 0.0063(10) -0.0039(10) 0.0046(9)
C6 0.0245(12) 0.0494(14) 0.0648(19) 0.0188(13) -0.0039(12) 0.0062(11)
C7 0.0269(12) 0.0655(17) 0.0552(18) 0.0298(15) -0.0100(12) -0.0052(12)
C8 0.0358(14) 0.078(2) 0.0313(14) 0.0176(13) -0.0074(11) -0.0116(13)
C9 0.0263(11) 0.0543(14) 0.0309(12) 0.0069(11) 0.0013(9) -0.0044(10)
C11 0.0238(10) 0.0265(10) 0.0422(13) 0.0069(9) 0.0013(9) 0.0031(8)
C12 0.0246(10) 0.0211(9) 0.0372(12) 0.0053(8) 0.0043(9) 0.0048(7)
C13 0.0355(12) 0.0299(10) 0.0406(14) 0.0049(9) 0.0012(11) -0.0019(10)
C14 0.0340(13) 0.0311(11) 0.0601(17) 0.0031(11) -0.0072(12) -0.0022(10)
C15 0.0276(12) 0.0375(13) 0.077(2) 0.0097(13) 0.0115(13) -0.0015(10)
C16 0.0439(16) 0.0532(15) 0.0514(17) 0.0085(13) 0.0202(14) -0.0020(13)
C17 0.0381(13) 0.0395(12) 0.0337(13) 0.0026(10) 0.0074(10) 0.0012(10)
C21 0.0207(9) 0.0288(9) 0.0297(11) 0.0055(8) 0.0027(8) -0.0023(8)
C22 0.0251(11) 0.0363(11) 0.0408(14) 0.0113(10) 0.0009(10) 0.0020(9)
C23 0.0239(11) 0.0367(12) 0.074(2) 0.0086(13) 0.0102(13) 0.0037(9)
C24 0.0349(14) 0.0515(15) 0.072(2) -0.0186(15) 0.0260(15) -0.0066(12)
C25 0.0369(15) 0.088(2) 0.0436(17) -0.0210(16) 0.0135(13) -0.0112(15)
C26 0.0289(12) 0.0640(17) 0.0346(14) -0.0052(12) 0.0040(10) -0.0025(11)
C31 0.0316(11) 0.0326(11) 0.0319(12) 0.0004(9) -0.0067(9) 0.0000(9)
C32 0.0300(11) 0.0311(11) 0.0357(12) -0.0026(9) -0.0001(9) -0.0004(9)
C33 0.0437(15) 0.0396(13) 0.0525(17) -0.0071(12) -0.0087(13) -0.0040(11)
C34 0.0540(18) 0.0343(13) 0.073(2) -0.0139(13) -0.0043(16) -0.0097(12)
C35 0.0588(19) 0.0292(11) 0.064(2) -0.0026(12) 0.0094(15) -0.0042(12)
C36 0.0576(18) 0.0333(12) 0.0460(16) 0.0038(10) 0.0018(13) 0.0038(12)
C37 0.0406(13) 0.0286(10) 0.0387(13) -0.0008(9) -0.0004(11) -0.0008(9)
C38 0.122(4) 0.0509(17) 0.061(2) 0.0080(16) -0.050(3) 0.003(2)

loop_
_atom_type_symbol
_atom_type_description
_atom_type_scat_dispersion_real
_atom_type_scat_dispersion_imag
_atom_type_scat_source
C C 0.0181 0.0091 'International Tables Vol C Tables 4.2.6.8 and 6.1.1.4'
H H 0.0000 0.0000 'International Tables Vol C Tables 4.2.6.8 and 6.1.1.4'
N N 0.0311 0.0180 'International Tables Vol C Tables 4.2.6.8 and 6.1.1.4'
O O 0.0492 0.0322 'International Tables Vol C Tables 4.2.6.8 and 6.1.1.4'
F F 0.0727 0.0534 'International Tables Vol C Tables 4.2.6.8 and 6.1.1.4'

loop_
_geom_angle_atom_site_label_1
_geom_angle_atom_site_label_2
_geom_angle_atom_site_label_3
_geom_angle
_geom_angle_site_symmetry_1
_geom_angle_site_symmetry_3
_geom_angle_publ_flag
C2 O1 C3 106.03(17) . . ?
C37 O4 C38 119.3(2) . . ?
C3 N1 C1 106.78(18) . . ?
N3 N2 C21 112.41(17) . . ?
N3 N2 C1 110.48(16) . . ?
C21 N2 C1 117.30(17) . . ?
C31 N3 N2 117.94(18) . . ?
C31 N3 H3N 119.3(19) . . ?
N2 N3 H3N 118.6(19) . . ?
N2 C1 N1 115.45(17) . . ?
N2 C1 C11 108.42(17) . . ?
N1 C1 C11 111.14(18) . . ?
N2 C1 C2 107.23(17) . . ?
N1 C1 C2 103.57(17) . . ?
C11 C1 C2 110.88(18) . . ?
O2 C2 O1 122.6(2) . . ?
O2 C2 C1 131.0(2) . . ?
O1 C2 C1 106.40(17) . . ?
N1 C3 O1 116.99(19) . . ?
N1 C3 C4 128.0(2) . . ?
O1 C3 C4 115.00(19) . . ?
C5 C4 C9 120.1(2) . . ?
C5 C4 C3 121.3(2) . . ?
C9 C4 C3 118.6(2) . . ?
C4 C5 C6 119.4(3) . . ?
C4 C5 H5 120.3 . . ?
C6 C5 H5 120.3 . . ?
C7 C6 C5 120.8(3) . . ?
C7 C6 H6 119.6 . . ?
C5 C6 H6 119.6 . . ?
C6 C7 C8 119.6(3) . . ?
C6 C7 H7 120.2 . . ?
C8 C7 H7 120.2 . . ?
C7 C8 C9 121.0(3) . . ?
C7 C8 H8 119.5 . . ?
C9 C8 H8 119.5 . . ?
C8 C9 C4 119.2(3) . . ?
C8 C9 H9 120.4 . . ?
C4 C9 H9 120.4 . . ?
C12 C11 C1 114.70(18) . . ?
C12 C11 H11A 108.6 . . ?
C1 C11 H11A 108.6 . . ?
C12 C11 H11B 108.6 . . ?
C1 C11 H11B 108.6 . . ?
H11A C11 H11B 107.6 . . ?
C17 C12 C13 118.7(2) . . ?
C17 C12 C11 120.7(2) . . ?
C13 C12 C11 120.6(2) . . ?
C14 C13 C12 120.2(3) . . ?
C14 C13 H13 119.9 . . ?
C12 C13 H13 119.9 . . ?
C15 C14 C13 120.6(3) . . ?
C15 C14 H14 119.7 . . ?
C13 C14 H14 119.7 . . ?
C14 C15 C16 119.7(3) . . ?
C14 C15 H15 120.1 . . ?
C16 C15 H15 120.1 . . ?
C15 C16 C17 120.3(3) . . ?
C15 C16 H16 119.9 . . ?
C17 C16 H16 119.9 . . ?
C12 C17 C16 120.5(3) . . ?
C12 C17 H17 119.7 . . ?
C16 C17 H17 119.7 . . ?
C22 C21 C26 120.1(2) . . ?
C22 C21 N2 117.2(2) . . ?
C26 C21 N2 122.7(2) . . ?
C21 C22 C23 120.3(3) . . ?
C21 C22 H22 119.9 . . ?
C23 C22 H22 119.9 . . ?
C24 C23 C22 117.9(3) . . ?
C24 C23 H23 121.0 . . ?
C22 C23 H23 121.0 . . ?
C25 C24 C23 123.4(3) . . ?
C25 C24 F1 118.3(3) . . ?
C23 C24 F1 118.4(3) . . ?
C24 C25 C26 118.9(3) . . ?
C24 C25 H25 120.5 . . ?
C26 C25 H25 120.5 . . ?
C21 C26 C25 119.3(3) . . ?
C21 C26 H26 120.4 . . ?
C25 C26 H26 120.4 . . ?
O3 C31 N3 122.6(2) . . ?
O3 C31 C32 121.0(2) . . ?
N3 C31 C32 116.4(2) . . ?
C33 C32 C37 117.9(2) . . ?
C33 C32 C31 115.6(2) . . ?
C37 C32 C31 126.5(2) . . ?
C34 C33 C32 122.1(3) . . ?
C34 C33 H33 119.0 . . ?
C32 C33 H33 119.0 . . ?
C35 C34 C33 118.8(3) . . ?
C35 C34 H34 120.6 . . ?
C33 C34 H34 120.6 . . ?
C34 C35 C36 121.2(3) . . ?
C34 C35 H35 119.4 . . ?
C36 C35 H35 119.4 . . ?
C35 C36 C37 119.8(3) . . ?
C35 C36 H36 120.1 . . ?
C37 C36 H36 120.1 . . ?
O4 C37 C36 122.0(3) . . ?
O4 C37 C32 117.8(2) . . ?
C36 C37 C32 120.3(3) . . ?
O4 C38 H38A 109.5 . . ?
O4 C38 H38B 109.5 . . ?
H38A C38 H38B 109.5 . . ?
O4 C38 H38C 109.5 . . ?
H38A C38 H38C 109.5 . . ?
H38B C38 H38C 109.5 . . ?

loop_
_geom_bond_atom_site_label_1
_geom_bond_atom_site_label_2
_geom_bond_distance
_geom_bond_site_symmetry_2
_geom_bond_publ_flag
F1 C24 1.362(3) . ?
O1 C2 1.378(3) . ?
O1 C3 1.397(3) . ?
O2 C2 1.183(3) . ?
O3 C31 1.213(3) . ?
O4 C37 1.362(3) . ?
O4 C38 1.428(4) . ?
N1 C3 1.274(3) . ?
N1 C1 1.469(3) . ?
N2 N3 1.412(2) . ?
N2 C21 1.445(3) . ?
N2 C1 1.455(3) . ?
N3 C31 1.363(3) . ?
N3 H3N 0.91(2) . ?
C1 C11 1.537(3) . ?
C1 C2 1.539(3) . ?
C3 C4 1.467(3) . ?
C4 C5 1.389(4) . ?
C4 C9 1.400(4) . ?
C5 C6 1.394(4) . ?
C5 H5 0.9500 . ?
C6 C7 1.377(5) . ?
C6 H6 0.9500 . ?
C7 C8 1.381(5) . ?
C7 H7 0.9500 . ?
C8 C9 1.387(4) . ?
C8 H8 0.9500 . ?
C9 H9 0.9500 . ?
C11 C12 1.506(3) . ?
C11 H11A 0.9900 . ?
C11 H11B 0.9900 . ?
C12 C17 1.389(4) . ?
C12 C13 1.394(4) . ?
C13 C14 1.391(4) . ?
C13 H13 0.9500 . ?
C14 C15 1.373(5) . ?
C14 H14 0.9500 . ?
C15 C16 1.378(5) . ?
C15 H15 0.9500 . ?
C16 C17 1.390(4) . ?
C16 H16 0.9500 . ?
C17 H17 0.9500 . ?
C21 C22 1.384(3) . ?
C21 C26 1.386(4) . ?
C22 C23 1.387(4) . ?
C22 H22 0.9500 . ?
C23 C24 1.361(5) . ?
C23 H23 0.9500 . ?
C24 C25 1.360(6) . ?
C25 C26 1.387(4) . ?
C25 H25 0.9500 . ?
C26 H26 0.9500 . ?
C31 C32 1.510(3) . ?
C32 C33 1.390(4) . ?
C32 C37 1.398(4) . ?
C33 C34 1.386(4) . ?
C33 H33 0.9500 . ?
C34 C35 1.372(5) . ?
C34 H34 0.9500 . ?
C35 C36 1.375(5) . ?
C35 H35 0.9500 . ?
C36 C37 1.396(4) . ?
C36 H36 0.9500 . ?
C38 H38A 0.9800 . ?
C38 H38B 0.9800 . ?
C38 H38C 0.9800 . ?

loop_
_geom_torsion_atom_site_label_1
_geom_torsion_atom_site_label_2
_geom_torsion_atom_site_label_3
_geom_torsion_atom_site_label_4
_geom_torsion
_geom_torsion_site_symmetry_1
_geom_torsion_site_symmetry_2
_geom_torsion_site_symmetry_3
_geom_torsion_site_symmetry_4
_geom_torsion_publ_flag
C21 N2 N3 C31 -91.9(3) . . . . ?
C1 N2 N3 C31 134.9(2) . . . . ?
N3 N2 C1 N1 58.2(2) . . . . ?
C21 N2 C1 N1 -72.4(2) . . . . ?
N3 N2 C1 C11 -176.36(19) . . . . ?
C21 N2 C1 C11 53.0(2) . . . . ?
N3 N2 C1 C2 -56.6(2) . . . . ?
C21 N2 C1 C2 172.82(17) . . . . ?
C3 N1 C1 N2 -121.14(19) . . . . ?
C3 N1 C1 C11 114.86(19) . . . . ?
C3 N1 C1 C2 -4.2(2) . . . . ?
C3 O1 C2 O2 177.2(2) . . . . ?
C3 O1 C2 C1 -3.6(2) . . . . ?
N2 C1 C2 O2 -53.6(3) . . . . ?
N1 C1 C2 O2 -176.1(2) . . . . ?
C11 C1 C2 O2 64.6(3) . . . . ?
N2 C1 C2 O1 127.39(18) . . . . ?
N1 C1 C2 O1 4.9(2) . . . . ?
C11 C1 C2 O1 -114.4(2) . . . . ?
C1 N1 C3 O1 2.3(2) . . . . ?
C1 N1 C3 C4 -177.9(2) . . . . ?
C2 O1 C3 N1 1.0(2) . . . . ?
C2 O1 C3 C4 -178.86(18) . . . . ?
N1 C3 C4 C5 -173.1(2) . . . . ?
O1 C3 C4 C5 6.8(3) . . . . ?
N1 C3 C4 C9 7.4(3) . . . . ?
O1 C3 C4 C9 -172.78(19) . . . . ?
C9 C4 C5 C6 -0.8(4) . . . . ?
C3 C4 C5 C6 179.7(2) . . . . ?
C4 C5 C6 C7 0.1(4) . . . . ?
C5 C6 C7 C8 0.6(4) . . . . ?
C6 C7 C8 C9 -0.6(4) . . . . ?
C7 C8 C9 C4 -0.1(4) . . . . ?
C5 C4 C9 C8 0.8(4) . . . . ?
C3 C4 C9 C8 -179.7(2) . . . . ?
N2 C1 C11 C12 176.2(2) . . . . ?
N1 C1 C11 C12 -55.9(3) . . . . ?
C2 C1 C11 C12 58.8(3) . . . . ?
C1 C11 C12 C17 -100.8(3) . . . . ?
C1 C11 C12 C13 81.8(3) . . . . ?
C17 C12 C13 C14 0.2(3) . . . . ?
C11 C12 C13 C14 177.7(2) . . . . ?
C12 C13 C14 C15 -0.2(4) . . . . ?
C13 C14 C15 C16 0.4(4) . . . . ?
C14 C15 C16 C17 -0.4(4) . . . . ?
C13 C12 C17 C16 -0.2(4) . . . . ?
C11 C12 C17 C16 -177.7(2) . . . . ?
C15 C16 C17 C12 0.4(4) . . . . ?
N3 N2 C21 C22 107.4(2) . . . . ?
C1 N2 C21 C22 -122.9(2) . . . . ?
N3 N2 C21 C26 -72.3(3) . . . . ?
C1 N2 C21 C26 57.4(3) . . . . ?
C26 C21 C22 C23 -1.2(4) . . . . ?
N2 C21 C22 C23 179.1(2) . . . . ?
C21 C22 C23 C24 -0.7(4) . . . . ?
C22 C23 C24 C25 1.9(5) . . . . ?
C22 C23 C24 F1 -178.9(3) . . . . ?
C23 C24 C25 C26 -1.2(5) . . . . ?
F1 C24 C25 C26 179.6(3) . . . . ?
C22 C21 C26 C25 1.9(4) . . . . ?
N2 C21 C26 C25 -178.4(3) . . . . ?
C24 C25 C26 C21 -0.7(5) . . . . ?
N2 N3 C31 O3 -8.8(4) . . . . ?
N2 N3 C31 C32 171.5(2) . . . . ?
O3 C31 C32 C33 -1.8(4) . . . . ?
N3 C31 C32 C33 177.8(3) . . . . ?
O3 C31 C32 C37 176.2(3) . . . . ?
N3 C31 C32 C37 -4.1(4) . . . . ?
C37 C32 C33 C34 1.4(5) . . . . ?
C31 C32 C33 C34 179.7(3) . . . . ?
C32 C33 C34 C35 -0.3(5) . . . . ?
C33 C34 C35 C36 -1.0(5) . . . . ?
C34 C35 C36 C37 1.1(5) . . . . ?
C38 O4 C37 C36 8.5(5) . . . . ?
C38 O4 C37 C32 -171.4(4) . . . . ?
C35 C36 C37 O4 -179.9(3) . . . . ?
C35 C36 C37 C32 0.0(5) . . . . ?
C33 C32 C37 O4 178.6(3) . . . . ?
C31 C32 C37 O4 0.6(4) . . . . ?
C33 C32 C37 C36 -1.3(4) . . . . ?
C31 C32 C37 C36 -179.3(3) . . . . ?
